data_4121784
loop_
_publ_author_name
'Dai, Feng-Rong'
'Sambasivam, Uma'
'Hammerstrom, Alex J.'
'Wang, Zhenqiang'

_publ_section_title
;
 Synthetic Supercontainers Exhibit Distinct Solution versus Solid State
 Guest-Binding Behavior.
;
_journal_issue 20
_journal_name_full 'Journal of the American Chemical Society'
_journal_page_first 7480
_journal_page_last 7491
_journal_paper_doi 10.1021/ja502839b
_journal_volume 136
_journal_year 2014
_chemical_formula_sum 'C336 H324 Ni24 O126 S24'
_chemical_formula_weight 8556.43
_chemical_name_systematic
; 
 ? 
;
_space_group_IT_number 148
_symmetry_cell_setting rhombohedral
_symmetry_space_group_name_Hall '-R 3'
_symmetry_space_group_name_H-M 'R -3 :H'
_atom_sites_solution_hydrogens geom
_atom_sites_solution_primary direct
_atom_sites_solution_secondary difmap
_audit_creation_method SHELXL-97
_cell_angle_alpha 90.00
_cell_angle_beta 90.00
_cell_angle_gamma 120.00
_cell_formula_units_Z 6
_cell_length_a 40.715(2)
_cell_length_b 40.715(2)
_cell_length_c 80.041(8)
_cell_measurement_reflns_used 9697
_cell_measurement_temperature 100(2)
_cell_measurement_theta_max 25.16
_cell_measurement_theta_min 2.29
_cell_volume 114908(14)
_computing_cell_refinement 'Bruker SMART'
_computing_data_collection 'Bruker SMART'
_computing_data_reduction 'Bruker SAINT'
_computing_molecular_graphics 'Bruker SHELXTL'
_computing_publication_material 'Bruker SHELXTL'
_computing_structure_refinement 'SHELXL-97 (Sheldrick, 1997)'
_computing_structure_solution 'SHELXS-97 (Sheldrick, 1990)'
_diffrn_ambient_temperature 100(2)
_diffrn_measured_fraction_theta_full 0.994
_diffrn_measured_fraction_theta_max 0.994
_diffrn_measurement_device_type 'CCD area detector'
_diffrn_measurement_method 'phi and omega scans'
_diffrn_radiation_monochromator graphite
_diffrn_radiation_source 'fine-focus sealed tube'
_diffrn_radiation_type MoK\a
_diffrn_radiation_wavelength 0.71073
_diffrn_reflns_av_R_equivalents 0.0852
_diffrn_reflns_av_sigmaI/netI 0.0629
_diffrn_reflns_limit_h_max 48
_diffrn_reflns_limit_h_min -48
_diffrn_reflns_limit_k_max 48
_diffrn_reflns_limit_k_min -48
_diffrn_reflns_limit_l_max 95
_diffrn_reflns_limit_l_min -95
_diffrn_reflns_number 329649
_diffrn_reflns_theta_full 25.00
_diffrn_reflns_theta_max 25.00
_diffrn_reflns_theta_min 1.72
_exptl_absorpt_coefficient_mu 0.682
_exptl_absorpt_correction_T_max 0.6468
_exptl_absorpt_correction_T_min 0.5487
_exptl_absorpt_correction_type multi-scan
_exptl_absorpt_process_details SADABS
_exptl_crystal_colour green
_exptl_crystal_density_diffrn 0.742
_exptl_crystal_density_method 'not measured'
_exptl_crystal_description block
_exptl_crystal_F_000 26424
_exptl_crystal_size_max 1.00
_exptl_crystal_size_mid 0.70
_exptl_crystal_size_min 0.70
_platon_squeeze_details
;
;
_refine_diff_density_max 4.370
_refine_diff_density_min -1.069
_refine_diff_density_rms 0.157
_refine_ls_extinction_method none
_refine_ls_goodness_of_fit_ref 1.032
_refine_ls_hydrogen_treatment constr
_refine_ls_matrix_type full
_refine_ls_number_parameters 1552
_refine_ls_number_reflns 44737
_refine_ls_number_restraints 90
_refine_ls_restrained_S_all 1.034
_refine_ls_R_factor_all 0.2099
_refine_ls_R_factor_gt 0.1564
_refine_ls_shift/su_max 0.001
_refine_ls_shift/su_mean 0.000
_refine_ls_structure_factor_coef Fsqd
_refine_ls_weighting_details 'calc w=1/[\s^2^(Fo^2^)+(0.3500P)^2^+0.0000P] where P=(Fo^2^+2Fc^2^)/3'
_refine_ls_weighting_scheme calc
_refine_ls_wR_factor_gt 0.4164
_refine_ls_wR_factor_ref 0.4916
_reflns_number_gt 21402
_reflns_number_total 44737
_reflns_threshold_expression >2sigma(I)
_cod_data_source_file ja502839b_si_003.cif
_cod_data_source_block MOSC-II-tBu-Ni
_cod_depositor_comments
;
The following automatic conversions were performed:

'_symmetry_cell_setting' value 'Rhombohedral' changed to
'rhombohedral' according to
/usr/data/users/saulius/crontab/automatic-downloads/rss-feeds/ACS/lib/dictionaries/cif_core.dic
dictionary named 'cif_core.dic' version 2.4.2 from 2011-04-26.

Automatic conversion script
Id: cif_fix_values 2281 2013-09-26 08:29:07Z andrius 

 Adding full bibliography for 4121782--4121788.cif.
;
_cod_original_cell_volume 114906(14)
_cod_original_sg_symbol_H-M R-3
_cod_database_code 4121784

loop_
_symmetry_equiv_pos_as_xyz
'x, y, z'
'-y, x-y, z'
'-x+y, -x, z'
'x+2/3, y+1/3, z+1/3'
'-y+2/3, x-y+1/3, z+1/3'
'-x+y+2/3, -x+1/3, z+1/3'
'x+1/3, y+2/3, z+2/3'
'-y+1/3, x-y+2/3, z+2/3'
'-x+y+1/3, -x+2/3, z+2/3'
'-x, -y, -z'
'y, -x+y, -z'
'x-y, x, -z'
'-x+2/3, -y+1/3, -z+1/3'
'y+2/3, -x+y+1/3, -z+1/3'
'x-y+2/3, x+1/3, -z+1/3'
'-x+1/3, -y+2/3, -z+2/3'
'y+1/3, -x+y+2/3, -z+2/3'
'x-y+1/3, x+2/3, -z+2/3'

loop_
_atom_site_label
_atom_site_type_symbol
_atom_site_fract_x
_atom_site_fract_y
_atom_site_fract_z
_atom_site_U_iso_or_equiv
_atom_site_adp_type
_atom_site_occupancy
_atom_site_symmetry_multiplicity
_atom_site_calc_flag
_atom_site_refinement_flags
Ni1 Ni 0.42460(3) 0.17467(3) 0.050774(12) 0.0573(3) Uani 1 1 d .
Ni2 Ni 0.46867(3) 0.15065(3) 0.029269(12) 0.0599(3) Uani 1 1 d .
Ni3 Ni 0.49281(2) 0.21883(3) 0.008337(13) 0.0596(3) Uani 1 1 d .
Ni4 Ni 0.44811(3) 0.24214(3) 0.029319(12) 0.0571(3) Uani 1 1 d .
Ni5 Ni 0.65114(2) 0.13435(2) 0.160845(11) 0.0533(3) Uani 1 1 d .
Ni6 Ni 0.58304(3) 0.08886(3) 0.139706(11) 0.0542(3) Uani 1 1 d .
Ni7 Ni 0.53938(3) 0.11388(2) 0.160589(11) 0.0530(3) Uani 1 1 d .
Ni8 Ni 0.60705(3) 0.15947(2) 0.181275(12) 0.0548(3) Uani 1 1 d .
S1 S 0.33902(6) 0.11931(6) 0.05157(3) 0.0683(5) Uani 1 1 d .
S2 S 0.42229(6) 0.07500(6) 0.01119(3) 0.0732(6) Uani 1 1 d .
S3 S 0.47011(7) 0.20333(7) -0.02845(3) 0.0737(6) Uani 1 1 d .
S4 S 0.38437(6) 0.24649(6) 0.01122(3) 0.0629(5) Uani 1 1 d .
S5 S 0.68020(5) 0.08930(6) 0.18031(3) 0.0689(6) Uani 1 1 d .
S6 S 0.55304(6) 0.00329(6) 0.14040(3) 0.0687(6) Uani 1 1 d .
S7 S 0.47061(6) 0.05141(6) 0.17884(3) 0.0627(5) Uani 1 1 d .
S8 S 0.59813(6) 0.13867(7) 0.21825(3) 0.0751(6) Uani 1 1 d .
O1 O 0.47140(13) 0.20490(14) 0.03388(6) 0.0618(13) Uani 1 1 d .
O2 O 0.37214(18) 0.14010(17) 0.06145(7) 0.0838(17) Uani 1 1 d .
O3 O 0.30487(15) 0.09574(16) 0.06039(7) 0.0808(16) Uani 1 1 d .
O4 O 0.41328(15) 0.12984(15) 0.03536(7) 0.0717(14) Uani 1 1 d .
O5 O 0.45275(17) 0.09435(17) 0.02172(7) 0.0782(15) Uani 1 1 d .
O6 O 0.41461(18) 0.03790(18) 0.00740(9) 0.095(2) Uani 1 1 d .
O7 O 0.45836(13) 0.16071(13) 0.00522(7) 0.0653(14) Uani 1 1 d .
O8 O 0.50180(19) 0.22354(19) -0.01723(8) 0.0885(18) Uani 1 1 d .
O9 O 0.4782(2) 0.2091(2) -0.04606(7) 0.098(2) Uani 1 1 d .
O10 O 0.44585(13) 0.22413(14) 0.00516(7) 0.0662(13) Uani 1 1 d .
O11 O 0.41618(16) 0.26665(15) 0.02163(7) 0.0713(14) Uani 1 1 d .
O12 O 0.36405(16) 0.26563(16) 0.00705(7) 0.0786(16) Uani 1 1 d .
O13 O 0.39790(13) 0.19302(13) 0.03417(6) 0.0586(12) Uani 1 1 d .
O14 O 0.60009(13) 0.13614(13) 0.15620(5) 0.0558(12) Uani 1 1 d .
O15 O 0.69062(13) 0.11971(15) 0.16908(7) 0.0662(14) Uani 1 1 d .
O16 O 0.70924(17) 0.08127(18) 0.18524(8) 0.0863(17) Uani 1 1 d .
O17 O 0.61601(15) 0.07814(14) 0.15596(6) 0.0676(14) Uani 1 1 d .
O18 O 0.56434(14) 0.03455(15) 0.12999(6) 0.0656(13) Uani 1 1 d .
O19 O 0.54134(17) -0.03258(17) 0.13231(8) 0.0872(17) Uani 1 1 d .
O20 O 0.53719(15) 0.06373(14) 0.15569(6) 0.0670(14) Uani 1 1 d .
O21 O 0.48208(14) 0.08159(14) 0.16737(7) 0.0658(13) Uani 1 1 d .
O22 O 0.43074(15) 0.03129(15) 0.18301(7) 0.0746(15) Uani 1 1 d .
O23 O 0.55546(13) 0.11188(13) 0.18467(6) 0.0562(12) Uani 1 1 d .
O24 O 0.60959(17) 0.16932(18) 0.20719(7) 0.0829(17) Uani 1 1 d .
O25 O 0.60230(17) 0.14873(19) 0.23553(8) 0.0920(19) Uani 1 1 d .
O26 O 0.63155(14) 0.12679(14) 0.18502(7) 0.0640(13) Uani 1 1 d .
O27 O 0.44888(18) 0.15889(16) 0.06801(7) 0.0778(16) Uani 1 1 d .
O28 O 0.48064(16) 0.13847(17) 0.05173(7) 0.0757(15) Uani 1 1 d .
O29 O 0.52185(16) 0.1644(2) 0.02490(8) 0.0837(17) Uani 1 1 d .
O30 O 0.54109(14) 0.21808(17) 0.01005(8) 0.0799(16) Uani 1 1 d .
O31 O 0.52785(15) 0.27406(16) 0.00984(9) 0.0826(17) Uani 1 1 d .
O32 O 0.49377(18) 0.29198(15) 0.02521(8) 0.0821(17) Uani 1 1 d .
O33 O 0.45186(16) 0.26436(14) 0.05165(7) 0.0712(15) Uani 1 1 d .
O34 O 0.43180(16) 0.21312(16) 0.06792(7) 0.0725(15) Uani 1 1 d .
O35 O 0.67514(14) 0.14380(14) 0.13851(7) 0.0673(13) Uani 1 1 d .
O36 O 0.62318(16) 0.11142(17) 0.12229(7) 0.0739(16) Uani 1 1 d .
O37 O 0.55404(16) 0.09684(16) 0.12194(7) 0.0722(15) Uani 1 1 d .
O38 O 0.52297(16) 0.11830(15) 0.13804(7) 0.0675(14) Uani 1 1 d .
O39 O 0.53445(17) 0.15922(15) 0.16446(7) 0.0725(15) Uani 1 1 d .
O40 O 0.58665(17) 0.19464(14) 0.17931(8) 0.0757(15) Uani 1 1 d .
O41 O 0.65606(15) 0.20742(15) 0.17923(7) 0.0754(15) Uani 1 1 d .
O42 O 0.68949(16) 0.18859(15) 0.16403(7) 0.0751(15) Uani 1 1 d .
C1 C 0.38218(17) 0.09938(17) 0.03102(8) 0.0410(14) Uani 1 1 d .
C2 C 0.3458(2) 0.0897(2) 0.03731(11) 0.075(2) Uani 1 1 d .
C3 C 0.3117(3) 0.0596(2) 0.03149(11) 0.074(2) Uani 1 1 d .
H3 H 0.2881 0.0552 0.0357 0.089 Uiso 1 1 calc R
C4 C 0.3134(3) 0.0353(2) 0.01890(13) 0.082(3) Uani 1 1 d .
C5 C 0.3497(3) 0.0426(3) 0.01374(13) 0.087(3) Uani 1 1 d .
H5 H 0.3517 0.0265 0.0058 0.104 Uiso 1 1 calc R
C6 C 0.3811(2) 0.0720(3) 0.02001(11) 0.077(2) Uani 1 1 d .
C7 C 0.2751(3) 0.0032(3) 0.01200(17) 0.111(4) Uani 1 1 d .
C8 C 0.2602(5) -0.0324(4) 0.02281(18) 0.198(9) Uani 1 1 d .
H8A H 0.2812 -0.0363 0.0259 0.297 Uiso 1 1 calc R
H8B H 0.2412 -0.0544 0.0165 0.297 Uiso 1 1 calc R
H8C H 0.2485 -0.0293 0.0329 0.297 Uiso 1 1 calc R
C9 C 0.2484(4) 0.0170(4) 0.00915(18) 0.129(5) Uani 1 1 d .
H9A H 0.2442 0.0268 0.0196 0.194 Uiso 1 1 calc R
H9B H 0.2242 -0.0039 0.0051 0.194 Uiso 1 1 calc R
H9C H 0.2589 0.0374 0.0008 0.194 Uiso 1 1 calc R
C10 C 0.2823(4) -0.0080(4) -0.00533(18) 0.141(5) Uani 1 1 d .
H10A H 0.2582 -0.0224 -0.0113 0.212 Uiso 1 1 calc R
H10B H 0.2942 -0.0237 -0.0041 0.212 Uiso 1 1 calc R
H10C H 0.2992 0.0149 -0.0117 0.212 Uiso 1 1 calc R
C11 C 0.44755(16) 0.1398(2) -0.00856(9) 0.0507(17) Uani 1 1 d .
C12 C 0.4314(2) 0.1007(2) -0.00787(10) 0.070(2) Uani 1 1 d .
C13 C 0.4185(3) 0.0782(3) -0.02194(14) 0.107(4) Uani 1 1 d .
H13 H 0.4077 0.0516 -0.0208 0.129 Uiso 1 1 calc R
C14 C 0.4206(3) 0.0932(3) -0.03781(12) 0.110(4) Uani 1 1 d D
C15 C 0.4381(4) 0.1325(4) -0.03828(13) 0.103(3) Uani 1 1 d .
H15 H 0.4407 0.1439 -0.0489 0.124 Uiso 1 1 calc R
C16 C 0.4519(3) 0.1564(3) -0.02464(10) 0.086(3) Uani 1 1 d .
C17 C 0.4092(6) 0.0701(5) -0.0538(2) 0.279(8) Uani 1 1 d DU
C18 C 0.3886(7) 0.0265(4) -0.0496(2) 0.276(9) Uani 1 1 d DU
H18A H 0.3998 0.0144 -0.0563 0.414 Uiso 1 1 calc R
H18B H 0.3615 0.0149 -0.0523 0.414 Uiso 1 1 calc R
H18C H 0.3916 0.0230 -0.0377 0.414 Uiso 1 1 calc R
C19 C 0.4465(5) 0.0766(6) -0.0637(2) 0.292(9) Uani 1 1 d DU
H19A H 0.4688 0.0994 -0.0594 0.439 Uiso 1 1 calc R
H19B H 0.4435 0.0796 -0.0756 0.439 Uiso 1 1 calc R
H19C H 0.4499 0.0546 -0.0620 0.439 Uiso 1 1 calc R
C20 C 0.3856(6) 0.0790(6) -0.0658(2) 0.267(9) Uani 1 1 d DU
H20A H 0.3598 0.0684 -0.0614 0.400 Uiso 1 1 calc R
H20B H 0.3848 0.0678 -0.0767 0.400 Uiso 1 1 calc R
H20C H 0.3972 0.1066 -0.0670 0.400 Uiso 1 1 calc R
C21 C 0.42711(17) 0.22381(16) -0.00836(7) 0.0403(14) Uani 1 1 d .
C22 C 0.4349(2) 0.2161(2) -0.02434(9) 0.067(2) Uani 1 1 d .
C23 C 0.4139(3) 0.2143(4) -0.03798(14) 0.105(3) Uani 1 1 d .
H23 H 0.4197 0.2078 -0.0485 0.126 Uiso 1 1 calc R
C24 C 0.3848(3) 0.2215(3) -0.03676(12) 0.090(3) Uani 1 1 d .
C25 C 0.3773(3) 0.2323(3) -0.02096(13) 0.090(3) Uani 1 1 d .
H25 H 0.3577 0.2384 -0.0199 0.108 Uiso 1 1 calc R
C26 C 0.3984(2) 0.2341(2) -0.00719(10) 0.068(2) Uani 1 1 d .
C27 C 0.3605(4) 0.2218(4) -0.05227(14) 0.118(4) Uani 1 1 d .
C28 C 0.3719(5) 0.2059(5) -0.06830(14) 0.156(6) Uani 1 1 d .
H28A H 0.3980 0.2242 -0.0716 0.234 Uiso 1 1 calc R
H28B H 0.3546 0.2022 -0.0775 0.234 Uiso 1 1 calc R
H28C H 0.3702 0.1817 -0.0655 0.234 Uiso 1 1 calc R
C29 C 0.3190(4) 0.1955(4) -0.04825(14) 0.132(5) Uani 1 1 d .
H29A H 0.3127 0.2034 -0.0377 0.198 Uiso 1 1 calc R
H29B H 0.3140 0.1695 -0.0472 0.198 Uiso 1 1 calc R
H29C H 0.3033 0.1968 -0.0572 0.198 Uiso 1 1 calc R
C30 C 0.3701(5) 0.2610(5) -0.05586(18) 0.166(7) Uani 1 1 d .
H30A H 0.3559 0.2613 -0.0657 0.250 Uiso 1 1 calc R
H30B H 0.3974 0.2764 -0.0581 0.250 Uiso 1 1 calc R
H30C H 0.3635 0.2714 -0.0462 0.250 Uiso 1 1 calc R
C31 C 0.36292(16) 0.18305(16) 0.03157(7) 0.0382(13) Uani 1 1 d .
C32 C 0.3515(2) 0.2051(2) 0.02141(10) 0.066(2) Uani 1 1 d .
C33 C 0.3140(2) 0.1917(3) 0.01779(14) 0.091(3) Uani 1 1 d .
H33 H 0.3081 0.2063 0.0104 0.110 Uiso 1 1 calc R
C34 C 0.2836(3) 0.1581(3) 0.0243(2) 0.125(4) Uani 1 1 d .
C35 C 0.2962(3) 0.1389(3) 0.03574(14) 0.089(3) Uani 1 1 d .
H35 H 0.2775 0.1164 0.0411 0.107 Uiso 1 1 calc R
C36 C 0.3320(2) 0.1511(2) 0.03908(11) 0.073(2) Uani 1 1 d .
C37 C 0.2427(5) 0.1463(5) 0.0213(3) 0.274(8) Uani 1 1 d DU
C38 C 0.2376(5) 0.1461(6) 0.0018(3) 0.282(9) Uani 1 1 d DU
H38A H 0.2432 0.1275 -0.0033 0.423 Uiso 1 1 calc R
H38B H 0.2550 0.1713 -0.0027 0.423 Uiso 1 1 calc R
H38C H 0.2114 0.1393 -0.0008 0.423 Uiso 1 1 calc R
C39 C 0.2152(5) 0.1096(5) 0.0294(3) 0.277(9) Uani 1 1 d DU
H39A H 0.2208 0.0898 0.0259 0.415 Uiso 1 1 calc R
H39B H 0.1893 0.1024 0.0260 0.415 Uiso 1 1 calc R
H39C H 0.2173 0.1123 0.0416 0.415 Uiso 1 1 calc R
C40 C 0.2320(5) 0.1778(5) 0.0274(3) 0.290(9) Uani 1 1 d DU
H40A H 0.2341 0.1803 0.0395 0.435 Uiso 1 1 calc R
H40B H 0.2059 0.1699 0.0240 0.435 Uiso 1 1 calc R
H40C H 0.2494 0.2023 0.0222 0.435 Uiso 1 1 calc R
C41 C 0.61571(16) 0.04720(17) 0.16086(8) 0.0431(15) Uani 1 1 d .
C42 C 0.6433(2) 0.0470(2) 0.17150(10) 0.066(2) Uani 1 1 d .
C43 C 0.6396(3) 0.0148(2) 0.17844(11) 0.075(2) Uani 1 1 d .
H43 H 0.6572 0.0168 0.1867 0.090 Uiso 1 1 calc R
C44 C 0.6110(2) -0.0206(2) 0.17383(11) 0.073(2) Uani 1 1 d .
C45 C 0.5844(2) -0.0226(3) 0.16112(12) 0.079(2) Uani 1 1 d .
H45 H 0.5644 -0.0464 0.1574 0.095 Uiso 1 1 calc R
C46 C 0.5890(2) 0.0114(2) 0.15458(10) 0.065(2) Uani 1 1 d .
C47 C 0.6071(3) -0.0570(3) 0.18114(14) 0.092(3) Uani 1 1 d .
C48 C 0.6196(5) -0.0502(4) 0.20011(18) 0.161(6) Uani 1 1 d .
H48A H 0.6386 -0.0578 0.2020 0.241 Uiso 1 1 calc R
H48B H 0.5974 -0.0654 0.2072 0.241 Uiso 1 1 calc R
H48C H 0.6304 -0.0233 0.2028 0.241 Uiso 1 1 calc R
C49 C 0.6282(4) -0.0704(4) 0.17130(18) 0.138(5) Uani 1 1 d .
H49A H 0.6210 -0.0719 0.1595 0.207 Uiso 1 1 calc R
H49B H 0.6223 -0.0955 0.1753 0.207 Uiso 1 1 calc R
H49C H 0.6554 -0.0527 0.1725 0.207 Uiso 1 1 calc R
C50 C 0.5639(3) -0.0881(3) 0.18206(18) 0.126(5) Uani 1 1 d .
H50A H 0.5503 -0.0848 0.1727 0.189 Uiso 1 1 calc R
H50B H 0.5532 -0.0855 0.1926 0.189 Uiso 1 1 calc R
H50C H 0.5613 -0.1133 0.1815 0.189 Uiso 1 1 calc R
C51 C 0.51341(14) 0.02883(16) 0.15977(7) 0.0331(12) Uani 1 1 d .
C52 C 0.5155(2) -0.0032(2) 0.15324(10) 0.0639(19) Uani 1 1 d .
C53 C 0.4915(3) -0.0395(3) 0.15850(15) 0.097(3) Uani 1 1 d .
H53 H 0.4950 -0.0594 0.1544 0.116 Uiso 1 1 calc R
C54 C 0.4632(3) -0.0479(3) 0.16923(16) 0.100(3) Uani 1 1 d .
C55 C 0.4575(2) -0.0190(2) 0.17563(12) 0.073(2) Uani 1 1 d .
H55 H 0.4377 -0.0252 0.1834 0.088 Uiso 1 1 calc R
C56 C 0.4803(2) 0.0183(2) 0.17075(11) 0.067(2) Uani 1 1 d .
C57 C 0.4365(4) -0.0895(4) 0.1767(2) 0.143(3) Uani 1 1 d U
C58 C 0.4169(4) -0.1138(4) 0.1600(2) 0.161(4) Uani 1 1 d U
H58A H 0.4256 -0.1319 0.1582 0.241 Uiso 1 1 calc R
H58B H 0.4238 -0.0966 0.1504 0.241 Uiso 1 1 calc R
H58C H 0.3892 -0.1275 0.1614 0.241 Uiso 1 1 calc R
C59 C 0.4082(4) -0.0936(4) 0.1887(2) 0.170(7) Uani 1 1 d .
H59A H 0.4201 -0.0853 0.1997 0.255 Uiso 1 1 calc R
H59B H 0.3882 -0.1203 0.1893 0.255 Uiso 1 1 calc R
H59C H 0.3972 -0.0781 0.1853 0.255 Uiso 1 1 calc R
C60 C 0.4628(4) -0.1053(4) 0.1836(2) 0.150(4) Uani 1 1 d U
H60A H 0.4764 -0.0908 0.1936 0.225 Uiso 1 1 calc R
H60B H 0.4811 -0.1026 0.1750 0.225 Uiso 1 1 calc R
H60C H 0.4469 -0.1321 0.1866 0.225 Uiso 1 1 calc R
C61 C 0.53423(18) 0.09557(15) 0.19826(7) 0.0392(14) Uani 1 1 d .
C62 C 0.49601(19) 0.0687(2) 0.19777(11) 0.066(2) Uani 1 1 d .
C63 C 0.4733(3) 0.0517(3) 0.21143(13) 0.088(3) Uani 1 1 d .
H63 H 0.4470 0.0339 0.2102 0.106 Uiso 1 1 calc R
C64 C 0.4904(3) 0.0616(4) 0.22735(13) 0.123(4) Uani 1 1 d .
C65 C 0.5289(3) 0.0897(3) 0.22820(11) 0.099(3) Uani 1 1 d .
H65 H 0.5399 0.0973 0.2390 0.118 Uiso 1 1 calc R
C66 C 0.5516(3) 0.1068(3) 0.21475(10) 0.081(3) Uani 1 1 d .
C67 C 0.4691(6) 0.0408(6) 0.2432(2) 0.182(5) Uani 1 1 d U
C68 C 0.4884(5) 0.0467(5) 0.25873(15) 0.177(7) Uani 1 1 d .
H68A H 0.5155 0.0564 0.2566 0.265 Uiso 1 1 calc R
H68B H 0.4778 0.0227 0.2648 0.265 Uiso 1 1 calc R
H68C H 0.4853 0.0652 0.2654 0.265 Uiso 1 1 calc R
C69 C 0.4391(8) 0.0528(7) 0.2443(3) 0.256(11) Uani 1 1 d U
H69A H 0.4401 0.0638 0.2553 0.384 Uiso 1 1 calc R
H69B H 0.4139 0.0306 0.2425 0.384 Uiso 1 1 calc R
H69C H 0.4440 0.0718 0.2356 0.384 Uiso 1 1 calc R
C70 C 0.4455(6) -0.0029(6) 0.2403(2) 0.202(6) Uani 1 1 d U
H70A H 0.4624 -0.0121 0.2365 0.303 Uiso 1 1 calc R
H70B H 0.4261 -0.0085 0.2318 0.303 Uiso 1 1 calc R
H70C H 0.4332 -0.0156 0.2508 0.303 Uiso 1 1 calc R
C71 C 0.63870(15) 0.11475(15) 0.19874(7) 0.0373(14) Uani 1 1 d .
C72 C 0.6244(2) 0.1165(3) 0.21444(11) 0.080(3) Uani 1 1 d .
C73 C 0.6298(3) 0.0993(3) 0.22870(13) 0.095(3) Uani 1 1 d .
H73 H 0.6188 0.1005 0.2390 0.114 Uiso 1 1 calc R
C74 C 0.6508(3) 0.0807(4) 0.22815(12) 0.103(4) Uani 1 1 d .
C75 C 0.6654(3) 0.0794(3) 0.21362(15) 0.093(3) Uani 1 1 d .
H75 H 0.6796 0.0666 0.2131 0.112 Uiso 1 1 calc R
C76 C 0.6614(2) 0.0959(2) 0.19868(11) 0.070(2) Uani 1 1 d .
C77 C 0.6567(4) 0.0594(5) 0.24313(17) 0.134(5) Uani 1 1 d .
C78 C 0.6954(4) 0.0762(6) 0.2478(2) 0.195(9) Uani 1 1 d .
H78A H 0.7107 0.0784 0.2380 0.293 Uiso 1 1 calc R
H78B H 0.6982 0.0602 0.2562 0.293 Uiso 1 1 calc R
H78C H 0.7041 0.1014 0.2525 0.293 Uiso 1 1 calc R
C79 C 0.6348(5) 0.0626(4) 0.25831(16) 0.164(6) Uani 1 1 d .
H79A H 0.6290 0.0420 0.2662 0.246 Uiso 1 1 calc R
H79B H 0.6111 0.0608 0.2545 0.246 Uiso 1 1 calc R
H79C H 0.6504 0.0871 0.2639 0.246 Uiso 1 1 calc R
C80 C 0.6399(6) 0.0161(5) 0.2387(2) 0.187(7) Uani 1 1 d .
H80A H 0.6517 0.0138 0.2285 0.280 Uiso 1 1 calc R
H80B H 0.6124 0.0041 0.2372 0.280 Uiso 1 1 calc R
H80C H 0.6453 0.0035 0.2479 0.280 Uiso 1 1 calc R
C81 C 0.4704(3) 0.1455(3) 0.06666(15) 0.087(3) Uani 1 1 d .
C82 C 0.4857(3) 0.1350(2) 0.08019(11) 0.077(2) Uani 1 1 d .
C83 C 0.4795(3) 0.1455(3) 0.09657(12) 0.093(3) Uani 1 1 d .
H83 H 0.4645 0.1572 0.0980 0.112 Uiso 1 1 calc R
C84 C 0.4960(3) 0.1380(3) 0.11054(10) 0.083(3) Uani 1 1 d .
H84 H 0.4931 0.1461 0.1213 0.100 Uiso 1 1 calc R
C85 C 0.5163(3) 0.1194(2) 0.10886(11) 0.082(3) Uani 1 1 d .
C86 C 0.5230(4) 0.1088(4) 0.09233(13) 0.116(4) Uani 1 1 d .
H86 H 0.5365 0.0956 0.0907 0.139 Uiso 1 1 calc R
C87 C 0.5082(3) 0.1198(4) 0.07917(11) 0.107(4) Uani 1 1 d .
H87 H 0.5148 0.1161 0.0682 0.128 Uiso 1 1 calc R
C88 C 0.5327(2) 0.1115(2) 0.12433(10) 0.065(2) Uani 1 1 d .
C89 C 0.5456(3) 0.1935(3) 0.01745(12) 0.079(2) Uani 1 1 d .
C90 C 0.5863(3) 0.2014(3) 0.01705(12) 0.082(2) Uani 1 1 d .
C91 C 0.5966(3) 0.1789(4) 0.02480(14) 0.107(4) Uani 1 1 d .
H91 H 0.5776 0.1576 0.0307 0.128 Uiso 1 1 calc R
C92 C 0.6133(3) 0.2315(4) 0.00948(19) 0.123(4) Uani 1 1 d .
H92 H 0.6070 0.2484 0.0041 0.147 Uiso 1 1 calc R
C93 C 0.5223(3) 0.2976(3) 0.01658(12) 0.079(2) Uani 1 1 d .
C94 C 0.5547(2) 0.3387(2) 0.01699(11) 0.074(2) Uani 1 1 d .
C95 C 0.5886(3) 0.3489(3) 0.00896(17) 0.118(4) Uani 1 1 d .
H95 H 0.5919 0.3303 0.0031 0.142 Uiso 1 1 calc R
C96 C 0.5518(3) 0.3673(3) 0.02483(16) 0.110(4) Uani 1 1 d .
H96 H 0.5288 0.3620 0.0302 0.132 Uiso 1 1 calc R
C97 C 0.4438(2) 0.2477(3) 0.06584(13) 0.080(3) Uani 1 1 d .
C98 C 0.4504(3) 0.2724(3) 0.08039(12) 0.080(2) Uani 1 1 d .
C99 C 0.4676(3) 0.3099(3) 0.07941(12) 0.107(4) Uani 1 1 d .
H99 H 0.4754 0.3218 0.0688 0.128 Uiso 1 1 calc R
C100 C 0.4407(5) 0.2562(3) 0.09601(14) 0.165(7) Uani 1 1 d .
H100 H 0.4316 0.2299 0.0976 0.198 Uiso 1 1 calc R
C101 C 0.5567(3) 0.1895(3) 0.17154(11) 0.072(2) Uani 1 1 d .
C102 C 0.5503(3) 0.2216(3) 0.17220(12) 0.082(2) Uani 1 1 d .
C103 C 0.5192(4) 0.2187(2) 0.16470(14) 0.106(4) Uani 1 1 d .
H103 H 0.5021 0.1954 0.1594 0.127 Uiso 1 1 calc R
C104 C 0.5738(3) 0.2558(3) 0.17960(17) 0.116(4) Uani 1 1 d .
H104 H 0.5958 0.2590 0.1852 0.139 Uiso 1 1 calc R
C105 C 0.6865(3) 0.2142(3) 0.17162(13) 0.085(3) Uani 1 1 d .
C106 C 0.7191(3) 0.2536(3) 0.17167(13) 0.088(3) Uani 1 1 d .
C107 C 0.7140(3) 0.2812(3) 0.17940(17) 0.110(4) Uani 1 1 d .
H107 H 0.6905 0.2751 0.1844 0.132 Uiso 1 1 calc R
C108 C 0.7522(3) 0.2632(2) 0.16435(13) 0.094(3) Uani 1 1 d .
H108 H 0.7557 0.2444 0.1589 0.113 Uiso 1 1 calc R
C109 C 0.6573(3) 0.1315(3) 0.12467(12) 0.084(3) Uani 1 1 d .
C110 C 0.6816(3) 0.1458(3) 0.10895(11) 0.075(2) Uani 1 1 d .
C111 C 0.7199(4) 0.1648(5) 0.10963(16) 0.157(6) Uani 1 1 d .
H111 H 0.7315 0.1649 0.1199 0.189 Uiso 1 1 calc R
C112 C 0.6677(3) 0.1423(4) 0.09367(14) 0.110(4) Uani 1 1 d .
H112 H 0.6409 0.1285 0.0923 0.132 Uiso 1 1 calc R

loop_
_atom_site_aniso_label
_atom_site_aniso_U_11
_atom_site_aniso_U_22
_atom_site_aniso_U_33
_atom_site_aniso_U_23
_atom_site_aniso_U_13
_atom_site_aniso_U_12
Ni1 0.0566(6) 0.0550(6) 0.0581(6) -0.0049(4) -0.0142(4) 0.0263(5)
Ni2 0.0531(6) 0.0637(6) 0.0628(6) -0.0045(5) -0.0167(4) 0.0292(5)
Ni3 0.0441(5) 0.0617(6) 0.0664(6) -0.0032(4) -0.0120(4) 0.0214(5)
Ni4 0.0519(6) 0.0494(6) 0.0610(6) -0.0059(4) -0.0117(4) 0.0185(4)
Ni5 0.0483(5) 0.0486(5) 0.0577(6) 0.0123(4) 0.0044(4) 0.0202(4)
Ni6 0.0546(6) 0.0527(6) 0.0548(6) 0.0097(4) 0.0010(4) 0.0263(4)
Ni7 0.0571(6) 0.0469(5) 0.0555(5) 0.0108(4) 0.0007(4) 0.0264(4)
Ni8 0.0531(6) 0.0448(5) 0.0622(6) 0.0099(4) 0.0045(4) 0.0213(4)
S1 0.0685(13) 0.0537(11) 0.0786(13) 0.0042(10) -0.0036(11) 0.0275(10)
S2 0.0729(14) 0.0681(13) 0.0853(14) -0.0157(11) -0.0183(11) 0.0402(11)
S3 0.0740(14) 0.0924(16) 0.0645(13) -0.0022(11) -0.0058(11) 0.0488(13)
S4 0.0630(12) 0.0558(11) 0.0714(12) 0.0044(9) -0.0015(10) 0.0308(10)
S5 0.0467(11) 0.0703(13) 0.0838(14) 0.0141(11) -0.0023(10) 0.0249(10)
S6 0.0593(12) 0.0640(13) 0.0848(14) -0.0025(11) -0.0065(10) 0.0322(10)
S7 0.0588(12) 0.0587(12) 0.0702(12) 0.0078(9) 0.0027(9) 0.0290(10)
S8 0.0683(13) 0.0827(15) 0.0575(12) -0.0012(11) -0.0001(10) 0.0252(11)
O1 0.052(3) 0.062(3) 0.062(3) -0.007(2) -0.011(2) 0.021(2)
O2 0.088(4) 0.077(4) 0.080(4) 0.011(3) 0.008(3) 0.037(3)
O3 0.061(3) 0.064(3) 0.091(4) 0.007(3) -0.008(3) 0.012(3)
O4 0.059(3) 0.065(3) 0.085(4) -0.006(3) -0.012(3) 0.027(3)
O5 0.086(4) 0.082(4) 0.083(4) -0.003(3) -0.010(3) 0.055(3)
O6 0.085(4) 0.086(4) 0.119(5) -0.034(4) -0.025(4) 0.048(4)
O7 0.047(3) 0.048(3) 0.084(4) -0.003(3) -0.024(3) 0.011(2)
O8 0.092(4) 0.116(5) 0.081(4) 0.000(3) 0.010(3) 0.070(4)
O9 0.100(5) 0.145(6) 0.058(3) 0.003(4) -0.006(3) 0.069(5)
O10 0.046(3) 0.060(3) 0.082(4) -0.012(3) -0.014(2) 0.018(2)
O11 0.077(4) 0.063(3) 0.076(3) -0.015(3) -0.015(3) 0.036(3)
O12 0.071(4) 0.074(4) 0.091(4) 0.002(3) -0.016(3) 0.036(3)
O13 0.057(3) 0.045(3) 0.063(3) -0.006(2) -0.016(2) 0.017(2)
O14 0.064(3) 0.055(3) 0.045(2) 0.016(2) 0.007(2) 0.026(2)
O15 0.044(3) 0.069(3) 0.085(4) 0.013(3) -0.003(2) 0.028(3)
O16 0.074(4) 0.096(4) 0.102(4) 0.012(4) -0.008(3) 0.052(3)
O17 0.075(3) 0.050(3) 0.070(3) 0.018(2) -0.002(3) 0.025(3)
O18 0.063(3) 0.072(3) 0.063(3) 0.004(3) 0.001(2) 0.035(3)
O19 0.075(4) 0.076(4) 0.112(5) -0.014(3) -0.012(3) 0.039(3)
O20 0.077(4) 0.057(3) 0.071(3) 0.012(3) 0.011(3) 0.037(3)
O21 0.066(3) 0.061(3) 0.084(3) 0.001(3) -0.003(3) 0.042(3)
O22 0.067(3) 0.058(3) 0.088(4) 0.001(3) 0.002(3) 0.023(3)
O23 0.053(3) 0.049(3) 0.061(3) 0.015(2) 0.000(2) 0.021(2)
O24 0.083(4) 0.083(4) 0.069(4) -0.015(3) -0.011(3) 0.031(3)
O25 0.075(4) 0.109(5) 0.071(4) -0.014(3) 0.000(3) 0.030(4)
O26 0.057(3) 0.055(3) 0.074(3) 0.015(3) 0.012(3) 0.023(3)
O27 0.089(4) 0.070(4) 0.069(3) -0.005(3) -0.030(3) 0.035(3)
O28 0.072(4) 0.096(4) 0.065(3) -0.001(3) -0.010(3) 0.046(3)
O29 0.051(3) 0.109(5) 0.089(4) 0.003(4) -0.020(3) 0.039(3)
O30 0.049(3) 0.074(4) 0.110(5) -0.003(3) -0.023(3) 0.025(3)
O31 0.054(3) 0.054(3) 0.123(5) -0.009(3) -0.009(3) 0.014(3)
O32 0.073(4) 0.056(3) 0.086(4) -0.012(3) -0.024(3) 0.009(3)
O33 0.075(4) 0.050(3) 0.065(3) -0.009(3) -0.020(3) 0.014(3)
O34 0.075(4) 0.061(4) 0.068(3) -0.015(3) -0.024(3) 0.024(3)
O35 0.060(3) 0.060(3) 0.068(3) 0.007(3) 0.004(3) 0.020(3)
O36 0.053(3) 0.086(4) 0.075(4) 0.031(3) 0.020(3) 0.028(3)
O37 0.078(4) 0.075(4) 0.069(3) 0.020(3) -0.009(3) 0.043(3)
O38 0.084(4) 0.071(3) 0.063(3) 0.015(3) -0.014(3) 0.050(3)
O39 0.093(4) 0.043(3) 0.085(4) 0.004(3) -0.009(3) 0.037(3)
O40 0.080(4) 0.054(3) 0.094(4) 0.002(3) 0.014(3) 0.035(3)
O41 0.050(3) 0.061(3) 0.093(4) 0.015(3) 0.003(3) 0.011(3)
O42 0.084(4) 0.042(3) 0.084(4) 0.010(3) 0.004(3) 0.020(3)
C1 0.035(3) 0.035(3) 0.053(4) -0.003(3) -0.019(3) 0.018(3)
C2 0.078(6) 0.054(5) 0.099(6) -0.032(4) -0.028(5) 0.037(4)
C3 0.076(6) 0.057(5) 0.080(5) 0.001(4) -0.017(4) 0.027(4)
C4 0.086(6) 0.055(5) 0.112(7) -0.008(5) -0.011(5) 0.039(5)
C5 0.091(7) 0.079(6) 0.100(7) 0.009(5) -0.014(6) 0.049(6)
C6 0.041(4) 0.080(6) 0.086(6) -0.017(5) -0.032(4) 0.013(4)
C7 0.055(5) 0.095(7) 0.166(11) -0.009(7) -0.050(6) 0.023(5)
C8 0.193(15) 0.118(11) 0.126(11) 0.053(9) -0.055(10) -0.040(10)
C9 0.121(10) 0.115(9) 0.160(12) -0.035(8) -0.060(9) 0.064(8)
C10 0.111(9) 0.106(9) 0.153(12) -0.059(8) -0.051(9) 0.014(7)
C11 0.023(3) 0.056(4) 0.068(4) -0.023(4) -0.026(3) 0.015(3)
C12 0.049(4) 0.074(6) 0.075(5) -0.018(4) -0.006(4) 0.023(4)
C13 0.141(10) 0.090(7) 0.097(8) -0.046(6) -0.019(7) 0.063(7)
C14 0.107(8) 0.121(10) 0.069(6) -0.004(6) -0.005(6) 0.033(7)
C15 0.141(10) 0.126(10) 0.079(6) 0.004(6) -0.005(6) 0.095(9)
C16 0.081(6) 0.137(9) 0.054(5) -0.025(5) -0.012(4) 0.066(6)
C17 0.46(2) 0.264(12) 0.155(10) -0.103(10) -0.134(11) 0.210(16)
C18 0.46(2) 0.253(13) 0.156(10) -0.116(11) -0.132(12) 0.210(17)
C19 0.46(2) 0.277(13) 0.166(11) -0.101(11) -0.128(12) 0.205(17)
C20 0.45(2) 0.260(13) 0.145(10) -0.100(11) -0.148(12) 0.217(16)
C21 0.049(4) 0.034(3) 0.039(3) 0.002(2) -0.019(3) 0.022(3)
C22 0.074(5) 0.081(6) 0.052(4) -0.006(4) -0.012(4) 0.043(5)
C23 0.086(7) 0.154(10) 0.095(7) 0.013(7) 0.018(6) 0.075(7)
C24 0.089(7) 0.113(8) 0.078(6) -0.018(5) -0.013(5) 0.059(6)
C25 0.084(6) 0.097(7) 0.105(7) -0.032(6) -0.033(6) 0.057(6)
C26 0.046(4) 0.066(5) 0.072(5) 0.014(4) -0.007(4) 0.013(4)
C27 0.102(9) 0.166(12) 0.086(7) -0.008(8) -0.030(6) 0.066(9)
C28 0.200(15) 0.224(17) 0.072(7) -0.021(8) -0.048(8) 0.128(14)
C29 0.126(10) 0.212(15) 0.084(7) -0.032(8) -0.037(7) 0.104(11)
C30 0.199(16) 0.222(18) 0.118(11) 0.057(11) -0.003(10) 0.135(15)
C31 0.026(3) 0.035(3) 0.043(3) -0.017(3) -0.002(2) 0.007(3)
C32 0.052(4) 0.060(5) 0.073(5) 0.002(4) -0.021(4) 0.019(4)
C33 0.051(5) 0.077(6) 0.146(9) 0.041(6) 0.002(5) 0.032(5)
C34 0.075(7) 0.096(8) 0.208(14) 0.039(8) 0.015(8) 0.046(6)
C35 0.070(6) 0.073(6) 0.138(8) 0.027(6) 0.000(5) 0.045(5)
C36 0.051(5) 0.078(6) 0.091(6) -0.026(5) -0.033(4) 0.034(4)
C37 0.109(7) 0.197(12) 0.47(2) 0.071(13) -0.080(11) 0.042(7)
C38 0.110(8) 0.205(12) 0.47(2) 0.066(14) -0.080(12) 0.033(8)
C39 0.106(8) 0.203(13) 0.47(2) 0.072(14) -0.084(12) 0.038(7)
C40 0.122(8) 0.207(13) 0.48(2) 0.068(14) -0.070(12) 0.034(8)
C41 0.028(3) 0.043(4) 0.061(4) 0.024(3) 0.025(3) 0.020(3)
C42 0.054(4) 0.071(5) 0.075(5) 0.008(4) 0.013(4) 0.032(4)
C43 0.080(6) 0.075(6) 0.093(6) 0.032(5) 0.005(5) 0.055(5)
C44 0.065(5) 0.068(5) 0.088(6) 0.017(4) 0.020(4) 0.034(5)
C45 0.059(5) 0.075(6) 0.104(7) 0.007(5) 0.009(5) 0.034(5)
C46 0.062(5) 0.065(5) 0.075(5) 0.025(4) 0.036(4) 0.038(4)
C47 0.082(6) 0.083(6) 0.128(8) 0.024(6) 0.004(6) 0.054(6)
C48 0.246(18) 0.130(11) 0.151(12) 0.045(9) -0.026(12) 0.127(12)
C49 0.185(13) 0.124(10) 0.165(12) 0.039(9) 0.028(10) 0.122(10)
C50 0.094(8) 0.089(7) 0.200(13) 0.064(8) 0.038(8) 0.050(7)
C51 0.022(3) 0.036(3) 0.046(3) 0.003(3) -0.011(2) 0.018(3)
C52 0.065(5) 0.045(4) 0.086(5) 0.006(4) 0.004(4) 0.030(4)
C53 0.078(7) 0.094(8) 0.136(9) -0.003(6) -0.013(6) 0.056(6)
C54 0.088(7) 0.078(7) 0.138(9) 0.016(6) -0.009(7) 0.046(6)
C55 0.053(5) 0.050(5) 0.106(6) 0.018(4) 0.011(4) 0.018(4)
C56 0.050(4) 0.050(4) 0.084(5) 0.005(4) -0.006(4) 0.012(4)
C57 0.121(6) 0.107(6) 0.221(8) 0.050(6) 0.044(6) 0.072(5)
C58 0.131(7) 0.116(7) 0.234(10) 0.046(7) 0.037(7) 0.060(6)
C59 0.143(12) 0.088(9) 0.243(19) 0.044(10) 0.050(12) 0.030(9)
C60 0.133(6) 0.114(6) 0.210(8) 0.050(6) 0.037(6) 0.067(5)
C61 0.052(4) 0.027(3) 0.040(3) 0.007(2) 0.012(3) 0.021(3)
C62 0.036(4) 0.054(4) 0.098(6) 0.029(4) 0.013(4) 0.016(3)
C63 0.080(6) 0.075(6) 0.100(7) 0.005(5) -0.004(5) 0.032(5)
C64 0.092(8) 0.136(10) 0.074(6) 0.015(6) 0.008(6) 0.006(7)
C65 0.083(6) 0.112(8) 0.054(5) 0.021(5) 0.006(4) 0.014(6)
C66 0.105(7) 0.079(6) 0.055(5) 0.011(4) 0.021(5) 0.043(5)
C67 0.175(9) 0.195(9) 0.160(8) 0.004(7) -0.002(7) 0.080(7)
C68 0.258(19) 0.231(18) 0.072(7) 0.074(10) 0.047(10) 0.146(16)
C69 0.258(14) 0.269(14) 0.243(14) 0.012(9) 0.008(9) 0.134(10)
C70 0.186(10) 0.209(10) 0.167(9) 0.007(9) -0.003(8) 0.066(8)
C71 0.030(3) 0.021(3) 0.045(3) 0.009(2) -0.017(3) 0.000(2)
C72 0.048(4) 0.078(6) 0.070(5) 0.014(4) 0.001(4) -0.001(4)
C73 0.076(6) 0.108(8) 0.079(6) 0.026(6) -0.003(5) 0.029(6)
C74 0.070(6) 0.142(10) 0.068(6) 0.035(6) 0.007(5) 0.031(6)
C75 0.070(6) 0.076(6) 0.128(9) 0.035(6) -0.009(6) 0.032(5)
C76 0.047(4) 0.046(4) 0.094(6) 0.004(4) -0.007(4) 0.005(4)
C77 0.140(12) 0.144(12) 0.107(9) 0.036(8) -0.003(8) 0.064(10)
C78 0.113(11) 0.29(2) 0.146(13) 0.080(13) -0.037(10) 0.075(13)
C79 0.215(17) 0.153(13) 0.087(8) 0.013(8) 0.015(10) 0.064(12)
C80 0.27(2) 0.179(17) 0.158(14) 0.025(12) -0.011(14) 0.143(17)
C81 0.064(6) 0.080(6) 0.118(8) 0.018(6) -0.019(5) 0.037(5)
C82 0.081(6) 0.069(5) 0.070(5) 0.002(4) -0.008(4) 0.029(5)
C83 0.130(8) 0.090(7) 0.088(6) -0.001(5) -0.044(6) 0.077(7)
C84 0.120(8) 0.101(7) 0.057(5) 0.021(4) 0.002(5) 0.077(6)
C85 0.097(6) 0.064(5) 0.083(6) 0.039(5) -0.001(5) 0.038(5)
C86 0.167(11) 0.158(11) 0.084(7) -0.016(7) -0.036(7) 0.126(10)
C87 0.130(9) 0.173(11) 0.053(5) 0.021(6) -0.006(5) 0.104(9)
C88 0.069(5) 0.052(4) 0.060(5) 0.000(4) -0.015(4) 0.019(4)
C89 0.088(7) 0.088(7) 0.072(5) -0.029(5) -0.016(5) 0.052(6)
C90 0.062(5) 0.085(6) 0.088(6) 0.005(5) -0.008(5) 0.027(5)
C91 0.059(6) 0.139(10) 0.115(8) 0.036(7) 0.011(5) 0.045(6)
C92 0.092(8) 0.124(10) 0.190(13) 0.000(9) -0.013(8) 0.083(8)
C93 0.078(6) 0.078(6) 0.079(6) 0.015(5) -0.010(5) 0.038(5)
C94 0.055(5) 0.064(5) 0.075(5) -0.002(4) -0.006(4) 0.009(4)
C95 0.081(7) 0.063(6) 0.175(12) -0.018(7) 0.011(7) 0.010(5)
C96 0.068(6) 0.065(6) 0.154(10) 0.014(6) 0.031(6) 0.001(5)
C97 0.043(4) 0.090(7) 0.097(7) -0.037(6) -0.012(4) 0.026(5)
C98 0.073(6) 0.064(6) 0.085(6) -0.022(5) -0.008(5) 0.021(5)
C99 0.124(9) 0.112(9) 0.056(5) -0.025(5) 0.006(5) 0.039(7)
C100 0.30(2) 0.063(6) 0.073(7) -0.027(6) 0.023(9) 0.048(9)
C101 0.067(6) 0.074(6) 0.079(5) 0.030(5) 0.032(5) 0.039(5)
C102 0.069(6) 0.075(6) 0.097(7) -0.001(5) -0.004(5) 0.032(5)
C103 0.150(10) 0.037(4) 0.131(9) -0.031(5) -0.031(8) 0.047(6)
C104 0.111(8) 0.062(6) 0.213(13) -0.025(7) -0.036(8) 0.071(6)
C105 0.075(6) 0.057(6) 0.093(7) 0.026(5) -0.012(5) 0.011(5)
C106 0.071(6) 0.067(6) 0.103(7) -0.010(5) -0.022(5) 0.016(5)
C107 0.050(5) 0.075(7) 0.183(11) 0.000(7) 0.037(6) 0.014(5)
C108 0.091(7) 0.045(5) 0.120(8) -0.004(5) 0.025(6) 0.014(5)
C109 0.118(9) 0.085(7) 0.082(6) 0.002(5) 0.008(6) 0.075(7)
C110 0.068(6) 0.086(6) 0.070(5) 0.020(5) 0.012(4) 0.038(5)
C111 0.098(9) 0.217(16) 0.093(8) 0.039(9) -0.001(7) 0.031(10)
C112 0.072(6) 0.147(10) 0.094(8) 0.001(7) 0.012(6) 0.042(7)

loop_
_atom_type_symbol
_atom_type_description
_atom_type_scat_dispersion_real
_atom_type_scat_dispersion_imag
_atom_type_scat_source
C C 0.0033 0.0016 'International Tables Vol C Tables 4.2.6.8 and 6.1.1.4'
H H 0.0000 0.0000 'International Tables Vol C Tables 4.2.6.8 and 6.1.1.4'
O O 0.0106 0.0060 'International Tables Vol C Tables 4.2.6.8 and 6.1.1.4'
S S 0.1246 0.1234 'International Tables Vol C Tables 4.2.6.8 and 6.1.1.4'
Ni Ni 0.3393 1.1124 'International Tables Vol C Tables 4.2.6.8 and 6.1.1.4'

loop_
_geom_angle_atom_site_label_1
_geom_angle_atom_site_label_2
_geom_angle_atom_site_label_3
_geom_angle
_geom_angle_site_symmetry_1
_geom_angle_site_symmetry_3
O27 Ni1 O34 82.7(2) . .
O27 Ni1 O4 93.2(2) . .
O34 Ni1 O4 172.6(2) . .
O27 Ni1 O2 90.3(3) . .
O34 Ni1 O2 86.9(2) . .
O4 Ni1 O2 87.0(2) . .
O27 Ni1 O13 175.6(2) . .
O34 Ni1 O13 93.2(2) . .
O4 Ni1 O13 90.6(2) . .
O2 Ni1 O13 87.8(2) . .
O27 Ni1 O1 100.4(2) . .
O34 Ni1 O1 104.1(2) . .
O4 Ni1 O1 82.6(2) . .
O2 Ni1 O1 165.5(2) . .
O13 Ni1 O1 82.27(19) . .
O27 Ni1 Ni4 136.18(17) . .
O34 Ni1 Ni4 79.53(17) . .
O4 Ni1 Ni4 107.49(16) . .
O2 Ni1 Ni4 128.03(17) . .
O13 Ni1 Ni4 44.00(13) . .
O1 Ni1 Ni4 47.34(14) . .
O27 Ni1 Ni2 79.40(19) . .
O34 Ni1 Ni2 141.25(17) . .
O4 Ni1 Ni2 42.85(15) . .
O2 Ni1 Ni2 127.01(18) . .
O13 Ni1 Ni2 104.92(14) . .
O1 Ni1 Ni2 47.06(14) . .
Ni4 Ni1 Ni2 90.06(4) . .
O29 Ni2 O28 82.0(3) . .
O29 Ni2 O4 171.9(3) . .
O28 Ni2 O4 92.2(2) . .
O29 Ni2 O7 94.7(2) . .
O28 Ni2 O7 175.1(2) . .
O4 Ni2 O7 90.8(2) . .
O29 Ni2 O5 87.5(3) . .
O28 Ni2 O5 88.2(2) . .
O4 Ni2 O5 86.7(2) . .
O7 Ni2 O5 88.1(2) . .
O29 Ni2 O1 104.4(2) . .
O28 Ni2 O1 101.8(2) . .
O4 Ni2 O1 82.3(2) . .
O7 Ni2 O1 82.48(19) . .
O5 Ni2 O1 165.4(2) . .
O29 Ni2 Ni3 80.3(2) . .
O28 Ni2 Ni3 137.56(18) . .
O4 Ni2 Ni3 107.81(16) . .
O7 Ni2 Ni3 44.55(13) . .
O5 Ni2 Ni3 128.87(16) . .
O1 Ni2 Ni3 47.35(13) . .
O29 Ni2 Ni1 139.7(2) . .
O28 Ni2 Ni1 79.79(18) . .
O4 Ni2 Ni1 43.46(15) . .
O7 Ni2 Ni1 105.00(16) . .
O5 Ni2 Ni1 127.33(17) . .
O1 Ni2 Ni1 46.08(13) . .
Ni3 Ni2 Ni1 89.49(4) . .
O31 Ni3 O30 81.7(3) . .
O31 Ni3 O10 93.9(2) . .
O30 Ni3 O10 174.5(2) . .
O31 Ni3 O8 87.8(3) . .
O30 Ni3 O8 86.5(3) . .
O10 Ni3 O8 89.9(2) . .
O31 Ni3 O7 175.6(3) . .
O30 Ni3 O7 95.8(2) . .
O10 Ni3 O7 88.3(2) . .
O8 Ni3 O7 88.5(3) . .
O31 Ni3 O1 101.9(2) . .
O30 Ni3 O1 101.6(2) . .
O10 Ni3 O1 82.6(2) . .
O8 Ni3 O1 168.1(2) . .
O7 Ni3 O1 82.1(2) . .
O31 Ni3 Ni2 138.26(19) . .
O30 Ni3 Ni2 79.26(19) . .
O10 Ni3 Ni2 106.26(15) . .
O8 Ni3 Ni2 127.37(19) . .
O7 Ni3 Ni2 43.96(14) . .
O1 Ni3 Ni2 47.44(13) . .
O31 Ni3 Ni4 79.1(2) . .
O30 Ni3 Ni4 137.54(18) . .
O10 Ni3 Ni4 43.89(15) . .
O8 Ni3 Ni4 129.77(16) . .
O7 Ni3 Ni4 105.09(16) . .
O1 Ni3 Ni4 47.35(14) . .
Ni2 Ni3 Ni4 90.60(4) . .
O33 Ni4 O32 82.1(2) . .
O33 Ni4 O10 174.5(2) . .
O32 Ni4 O10 93.5(2) . .
O33 Ni4 O13 94.9(2) . .
O32 Ni4 O13 174.5(3) . .
O10 Ni4 O13 89.16(19) . .
O33 Ni4 O11 88.4(2) . .
O32 Ni4 O11 87.2(2) . .
O10 Ni4 O11 88.0(2) . .
O13 Ni4 O11 88.1(2) . .
O33 Ni4 O1 101.9(2) . .
O32 Ni4 O1 103.2(2) . .
O10 Ni4 O1 82.4(2) . .
O13 Ni4 O1 81.90(19) . .
O11 Ni4 O1 166.19(19) . .
O33 Ni4 Ni3 137.87(17) . .
O32 Ni4 Ni3 79.7(2) . .
O10 Ni4 Ni3 43.63(14) . .
O13 Ni4 Ni3 105.46(14) . .
O11 Ni4 Ni3 127.98(16) . .
O1 Ni4 Ni3 47.33(13) . .
O33 Ni4 Ni1 79.36(16) . .
O32 Ni4 Ni1 138.58(18) . .
O10 Ni4 Ni1 106.17(15) . .
O13 Ni4 Ni1 44.51(13) . .
O11 Ni4 Ni1 128.61(16) . .
O1 Ni4 Ni1 46.42(13) . .
Ni3 Ni4 Ni1 89.83(4) . .
O35 Ni5 O42 82.1(2) . .
O35 Ni5 O17 92.6(2) . .
O42 Ni5 O17 173.7(3) . .
O35 Ni5 O26 174.3(2) . .
O42 Ni5 O26 94.4(2) . .
O17 Ni5 O26 90.6(2) . .
O35 Ni5 O15 88.0(2) . .
O42 Ni5 O15 89.3(2) . .
O17 Ni5 O15 87.0(2) . .
O26 Ni5 O15 87.5(2) . .
O35 Ni5 O14 103.2(2) . .
O42 Ni5 O14 102.8(2) . .
O17 Ni5 O14 81.8(2) . .
O26 Ni5 O14 81.87(19) . .
O15 Ni5 O14 164.45(19) . .
O35 Ni5 Ni8 139.14(16) . .
O42 Ni5 Ni8 79.63(19) . .
O17 Ni5 Ni8 106.69(16) . .
O26 Ni5 Ni8 43.60(14) . .
O15 Ni5 Ni8 127.74(16) . .
O14 Ni5 Ni8 47.18(13) . .
O35 Ni5 Ni6 79.82(16) . .
O42 Ni5 Ni6 137.43(17) . .
O17 Ni5 Ni6 43.94(14) . .
O26 Ni5 Ni6 105.73(15) . .
O15 Ni5 Ni6 127.94(16) . .
O14 Ni5 Ni6 46.07(13) . .
Ni8 Ni5 Ni6 89.54(3) . .
O37 Ni6 O36 80.8(2) . .
O37 Ni6 O20 93.5(2) . .
O36 Ni6 O20 173.8(2) . .
O37 Ni6 O17 172.9(2) . .
O36 Ni6 O17 93.9(2) . .
O20 Ni6 O17 91.6(2) . .
O37 Ni6 O18 88.6(2) . .
O36 Ni6 O18 90.5(2) . .
O20 Ni6 O18 86.9(2) . .
O17 Ni6 O18 86.7(2) . .
O37 Ni6 O14 104.3(2) . .
O36 Ni6 O14 101.2(2) . .
O20 Ni6 O14 82.53(19) . .
O17 Ni6 O14 81.3(2) . .
O18 Ni6 O14 163.75(18) . .
O37 Ni6 Ni7 80.74(18) . .
O36 Ni6 Ni7 136.98(18) . .
O20 Ni6 Ni7 43.29(14) . .
O17 Ni6 Ni7 106.37(16) . .
O18 Ni6 Ni7 127.41(14) . .
O14 Ni6 Ni7 47.56(13) . .
O37 Ni6 Ni5 138.98(17) . .
O36 Ni6 Ni5 79.41(19) . .
O20 Ni6 Ni5 106.66(16) . .
O17 Ni6 Ni5 43.25(14) . .
O18 Ni6 Ni5 127.02(14) . .
O14 Ni6 Ni5 46.20(13) . .
Ni7 Ni6 Ni5 89.87(3) . .
O38 Ni7 O39 82.0(2) . .
O38 Ni7 O20 93.9(2) . .
O39 Ni7 O20 172.5(2) . .
O38 Ni7 O23 176.1(2) . .
O39 Ni7 O23 94.2(2) . .
O20 Ni7 O23 89.8(2) . .
O38 Ni7 O21 88.4(2) . .
O39 Ni7 O21 86.8(2) . .
O20 Ni7 O21 86.8(2) . .
O23 Ni7 O21 90.5(2) . .
O38 Ni7 O14 100.4(2) . .
O39 Ni7 O14 105.0(2) . .
O20 Ni7 O14 81.9(2) . .
O23 Ni7 O14 81.42(18) . .
O21 Ni7 O14 166.10(18) . .
O38 Ni7 Ni8 135.50(16) . .
O39 Ni7 Ni8 79.82(17) . .
O20 Ni7 Ni8 107.37(16) . .
O23 Ni7 Ni8 43.90(13) . .
O21 Ni7 Ni8 130.31(15) . .
O14 Ni7 Ni8 47.44(12) . .
O38 Ni7 Ni6 78.68(17) . .
O39 Ni7 Ni6 140.02(17) . .
O20 Ni7 Ni6 44.01(14) . .
O23 Ni7 Ni6 104.95(14) . .
O21 Ni7 Ni6 126.89(14) . .
O14 Ni7 Ni6 46.14(13) . .
Ni8 Ni7 Ni6 90.05(3) . .
O41 Ni8 O40 82.0(2) . .
O41 Ni8 O23 175.9(2) . .
O40 Ni8 O23 95.3(2) . .
O41 Ni8 O26 94.3(2) . .
O40 Ni8 O26 174.4(3) . .
O23 Ni8 O26 88.17(19) . .
O41 Ni8 O24 88.0(2) . .
O40 Ni8 O24 86.5(3) . .
O23 Ni8 O24 88.8(2) . .
O26 Ni8 O24 89.2(2) . .
O41 Ni8 O14 101.6(2) . .
O40 Ni8 O14 103.4(2) . .
O23 Ni8 O14 82.00(18) . .
O26 Ni8 O14 81.4(2) . .
O24 Ni8 O14 167.0(2) . .
O41 Ni8 Ni7 137.64(17) . .
O40 Ni8 Ni7 79.24(18) . .
O23 Ni8 Ni7 44.11(13) . .
O26 Ni8 Ni7 106.23(15) . .
O24 Ni8 Ni7 128.00(17) . .
O14 Ni8 Ni7 47.92(13) . .
O41 Ni8 Ni5 78.99(19) . .
O40 Ni8 Ni5 138.44(17) . .
O23 Ni8 Ni5 105.01(15) . .
O26 Ni8 Ni5 43.92(14) . .
O24 Ni8 Ni5 128.99(18) . .
O14 Ni8 Ni5 46.36(13) . .
Ni7 Ni8 Ni5 90.54(3) . .
O3 S1 O2 116.2(4) . .
O3 S1 C36 108.2(4) . .
O2 S1 C36 109.3(4) . .
O3 S1 C2 107.0(4) . .
O2 S1 C2 109.8(4) . .
C36 S1 C2 105.7(4) . .
O5 S2 O6 113.4(4) . .
O5 S2 C6 110.3(4) . .
O6 S2 C6 108.5(4) . .
O5 S2 C12 109.0(4) . .
O6 S2 C12 108.3(4) . .
C6 S2 C12 107.1(4) . .
O9 S3 O8 116.7(4) . .
O9 S3 C16 107.2(4) . .
O8 S3 C16 107.0(4) . .
O9 S3 C22 106.5(4) . .
O8 S3 C22 109.8(4) . .
C16 S3 C22 109.4(4) . .
O11 S4 O12 115.8(3) . .
O11 S4 C32 108.9(3) . .
O12 S4 C32 105.3(4) . .
O11 S4 C26 109.3(4) . .
O12 S4 C26 108.8(4) . .
C32 S4 C26 108.5(4) . .
O15 S5 O16 117.1(3) . .
O15 S5 C76 111.3(4) . .
O16 S5 C76 106.3(4) . .
O15 S5 C42 109.7(4) . .
O16 S5 C42 106.4(4) . .
C76 S5 C42 105.2(3) . .
O18 S6 O19 116.6(4) . .
O18 S6 C52 110.7(3) . .
O19 S6 C52 106.8(4) . .
O18 S6 C46 110.7(3) . .
O19 S6 C46 107.6(4) . .
C52 S6 C46 103.4(4) . .
O21 S7 O22 115.6(3) . .
O21 S7 C56 109.5(4) . .
O22 S7 C56 106.1(4) . .
O21 S7 C62 109.7(3) . .
O22 S7 C62 107.2(3) . .
C56 S7 C62 108.5(4) . .
O24 S8 O25 114.6(4) . .
O24 S8 C66 108.7(4) . .
O25 S8 C66 107.8(4) . .
O24 S8 C72 109.5(4) . .
O25 S8 C72 107.7(4) . .
C66 S8 C72 108.4(4) . .
Ni1 O1 Ni3 149.5(2) . .
Ni1 O1 Ni4 86.23(18) . .
Ni3 O1 Ni4 85.33(18) . .
Ni1 O1 Ni2 86.85(18) . .
Ni3 O1 Ni2 85.21(18) . .
Ni4 O1 Ni2 148.5(2) . .
S1 O2 Ni1 121.7(4) . .
C1 O4 Ni2 133.0(5) . .
C1 O4 Ni1 133.3(5) . .
Ni2 O4 Ni1 93.7(2) . .
S2 O5 Ni2 119.4(3) . .
C11 O7 Ni2 133.3(5) . .
C11 O7 Ni3 130.5(5) . .
Ni2 O7 Ni3 91.48(19) . .
S3 O8 Ni3 119.7(4) . .
C21 O10 Ni3 131.8(5) . .
C21 O10 Ni4 134.2(4) . .
Ni3 O10 Ni4 92.5(2) . .
S4 O11 Ni4 120.5(3) . .
C31 O13 Ni4 132.8(4) . .
C31 O13 Ni1 133.2(4) . .
Ni4 O13 Ni1 91.49(19) . .
Ni6 O14 Ni5 87.73(18) . .
Ni6 O14 Ni8 150.8(2) . .
Ni5 O14 Ni8 86.46(17) . .
Ni6 O14 Ni7 86.30(18) . .
Ni5 O14 Ni7 150.2(2) . .
Ni8 O14 Ni7 84.64(16) . .
S5 O15 Ni5 121.1(3) . .
C41 O17 Ni5 133.1(4) . .
C41 O17 Ni6 134.0(5) . .
Ni5 O17 Ni6 92.8(2) . .
S6 O18 Ni6 121.5(3) . .
C51 O20 Ni7 133.1(4) . .
C51 O20 Ni6 133.9(4) . .
Ni7 O20 Ni6 92.7(2) . .
S7 O21 Ni7 119.6(3) . .
C61 O23 Ni8 132.9(4) . .
C61 O23 Ni7 130.0(4) . .
Ni8 O23 Ni7 91.99(18) . .
S8 O24 Ni8 119.2(4) . .
C71 O26 Ni8 130.3(5) . .
C71 O26 Ni5 135.3(5) . .
Ni8 O26 Ni5 92.5(2) . .
C81 O27 Ni1 130.9(7) . .
C81 O28 Ni2 127.6(5) . .
C89 O29 Ni2 125.0(6) . .
C89 O30 Ni3 125.9(6) . .
C93 O31 Ni3 127.7(6) . .
C93 O32 Ni4 125.6(6) . .
C97 O33 Ni4 128.3(6) . .
C97 O34 Ni1 127.9(6) . .
C109 O35 Ni5 125.2(6) . .
C109 O36 Ni6 126.6(6) . .
C88 O37 Ni6 124.4(5) . .
C88 O38 Ni7 128.9(5) . .
C101 O39 Ni7 129.2(6) . .
C101 O40 Ni8 128.5(6) . .
C105 O41 Ni8 129.8(6) . .
C105 O42 Ni5 129.4(6) . .
O4 C1 C6 123.7(6) . .
O4 C1 C2 123.5(6) . .
C6 C1 C2 112.8(6) . .
C3 C2 C1 124.4(7) . .
C3 C2 S1 112.8(7) . .
C1 C2 S1 122.2(6) . .
C2 C3 C4 118.2(9) . .
C2 C3 H3 120.9 . .
C4 C3 H3 120.9 . .
C5 C4 C3 117.6(9) . .
C5 C4 C7 125.2(9) . .
C3 C4 C7 117.2(9) . .
C6 C5 C4 120.6(10) . .
C6 C5 H5 119.7 . .
C4 C5 H5 119.7 . .
C5 C6 C1 125.7(8) . .
C5 C6 S2 111.2(8) . .
C1 C6 S2 122.9(5) . .
C9 C7 C8 115.5(13) . .
C9 C7 C10 105.2(11) . .
C8 C7 C10 105.8(12) . .
C9 C7 C4 111.0(9) . .
C8 C7 C4 110.7(9) . .
C10 C7 C4 108.1(9) . .
C7 C8 H8A 109.5 . .
C7 C8 H8B 109.5 . .
H8A C8 H8B 109.5 . .
C7 C8 H8C 109.5 . .
H8A C8 H8C 109.5 . .
H8B C8 H8C 109.5 . .
C7 C9 H9A 109.5 . .
C7 C9 H9B 109.5 . .
H9A C9 H9B 109.5 . .
C7 C9 H9C 109.5 . .
H9A C9 H9C 109.5 . .
H9B C9 H9C 109.5 . .
C7 C10 H10A 109.5 . .
C7 C10 H10B 109.5 . .
H10A C10 H10B 109.5 . .
C7 C10 H10C 109.5 . .
H10A C10 H10C 109.5 . .
H10B C10 H10C 109.5 . .
O7 C11 C12 121.2(7) . .
O7 C11 C16 121.6(7) . .
C12 C11 C16 117.2(7) . .
C13 C12 C11 122.2(9) . .
C13 C12 S2 114.4(8) . .
C11 C12 S2 123.2(6) . .
C12 C13 C14 122.3(10) . .
C12 C13 H13 118.8 . .
C14 C13 H13 118.8 . .
C15 C14 C13 114.4(9) . .
C15 C14 C17 120.8(11) . .
C13 C14 C17 124.4(11) . .
C16 C15 C14 125.7(10) . .
C16 C15 H15 117.1 . .
C14 C15 H15 117.1 . .
C15 C16 C11 118.0(10) . .
C15 C16 S3 116.5(8) . .
C11 C16 S3 125.4(6) . .
C14 C17 C20 114.9(13) . .
C14 C17 C18 110.3(12) . .
C20 C17 C18 110.9(14) . .
C14 C17 C19 109.9(13) . .
C20 C17 C19 107.7(13) . .
C18 C17 C19 102.3(13) . .
C17 C18 H18A 109.5 . .
C17 C18 H18B 109.5 . .
H18A C18 H18B 109.5 . .
C17 C18 H18C 109.5 . .
H18A C18 H18C 109.5 . .
H18B C18 H18C 109.5 . .
C17 C19 H19A 109.5 . .
C17 C19 H19B 109.5 . .
H19A C19 H19B 109.5 . .
C17 C19 H19C 109.5 . .
H19A C19 H19C 109.5 . .
H19B C19 H19C 109.5 . .
C17 C20 H20A 109.5 . .
C17 C20 H20B 109.5 . .
H20A C20 H20B 109.5 . .
C17 C20 H20C 109.5 . .
H20A C20 H20C 109.5 . .
H20B C20 H20C 109.5 . .
O10 C21 C22 124.1(6) . .
O10 C21 C26 119.8(6) . .
C22 C21 C26 116.0(6) . .
C23 C22 C21 122.7(8) . .
C23 C22 S3 114.2(7) . .
C21 C22 S3 122.9(5) . .
C24 C23 C22 121.4(10) . .
C24 C23 H23 119.3 . .
C22 C23 H23 119.3 . .
C23 C24 C25 118.4(9) . .
C23 C24 C27 124.0(10) . .
C25 C24 C27 117.4(9) . .
C26 C25 C24 120.3(9) . .
C26 C25 H25 119.9 . .
C24 C25 H25 119.9 . .
C25 C26 C21 120.8(8) . .
C25 C26 S4 114.0(7) . .
C21 C26 S4 125.1(5) . .
C30 C27 C29 113.9(13) . .
C30 C27 C24 109.3(11) . .
C29 C27 C24 108.0(10) . .
C30 C27 C28 107.9(12) . .
C29 C27 C28 109.4(11) . .
C24 C27 C28 108.2(10) . .
C27 C28 H28A 109.5 . .
C27 C28 H28B 109.5 . .
H28A C28 H28B 109.5 . .
C27 C28 H28C 109.5 . .
H28A C28 H28C 109.5 . .
H28B C28 H28C 109.5 . .
C27 C29 H29A 109.5 . .
C27 C29 H29B 109.5 . .
H29A C29 H29B 109.5 . .
C27 C29 H29C 109.5 . .
H29A C29 H29C 109.5 . .
H29B C29 H29C 109.5 . .
C27 C30 H30A 109.5 . .
C27 C30 H30B 109.5 . .
H30A C30 H30B 109.5 . .
C27 C30 H30C 109.5 . .
H30A C30 H30C 109.5 . .
H30B C30 H30C 109.5 . .
O13 C31 C36 123.9(6) . .
O13 C31 C32 122.8(6) . .
C36 C31 C32 113.2(6) . .
C33 C32 C31 120.8(7) . .
C33 C32 S4 116.5(6) . .
C31 C32 S4 122.3(5) . .
C32 C33 C34 124.8(9) . .
C32 C33 H33 117.6 . .
C34 C33 H33 117.6 . .
C33 C34 C35 112.3(9) . .
C33 C34 C37 123.4(12) . .
C35 C34 C37 123.9(12) . .
C36 C35 C34 123.2(9) . .
C36 C35 H35 118.4 . .
C34 C35 H35 118.4 . .
C35 C36 C31 125.0(8) . .
C35 C36 S1 113.2(7) . .
C31 C36 S1 121.1(5) . .
C39 C37 C34 114.2(14) . .
C39 C37 C38 113.0(12) . .
C34 C37 C38 106.0(16) . .
C39 C37 C40 107.5(12) . .
C34 C37 C40 113.2(15) . .
C38 C37 C40 102.3(12) . .
C37 C38 H38A 109.5 . .
C37 C38 H38B 109.5 . .
H38A C38 H38B 109.5 . .
C37 C38 H38C 109.5 . .
H38A C38 H38C 109.5 . .
H38B C38 H38C 109.5 . .
C37 C39 H39A 109.5 . .
C37 C39 H39B 109.5 . .
H39A C39 H39B 109.5 . .
C37 C39 H39C 109.5 . .
H39A C39 H39C 109.5 . .
H39B C39 H39C 109.5 . .
C37 C40 H40A 109.5 . .
C37 C40 H40B 109.5 . .
H40A C40 H40B 109.5 . .
C37 C40 H40C 109.5 . .
H40A C40 H40C 109.5 . .
H40B C40 H40C 109.5 . .
O17 C41 C46 121.3(6) . .
O17 C41 C42 124.1(6) . .
C46 C41 C42 114.4(6) . .
C43 C42 C41 123.1(8) . .
C43 C42 S5 114.0(7) . .
C41 C42 S5 121.5(6) . .
C42 C43 C44 121.9(8) . .
C42 C43 H43 119.0 . .
C44 C43 H43 119.0 . .
C43 C44 C45 117.5(8) . .
C43 C44 C47 122.5(8) . .
C45 C44 C47 119.9(8) . .
C46 C45 C44 118.4(8) . .
C46 C45 H45 120.8 . .
C44 C45 H45 120.8 . .
C45 C46 C41 122.9(8) . .
C45 C46 S6 111.7(7) . .
C41 C46 S6 124.6(6) . .
C49 C47 C44 111.1(9) . .
C49 C47 C50 110.9(10) . .
C44 C47 C50 109.3(7) . .
C49 C47 C48 112.7(10) . .
C44 C47 C48 109.3(9) . .
C50 C47 C48 103.2(11) . .
C47 C48 H48A 109.5 . .
C47 C48 H48B 109.5 . .
H48A C48 H48B 109.5 . .
C47 C48 H48C 109.5 . .
H48A C48 H48C 109.5 . .
H48B C48 H48C 109.5 . .
C47 C49 H49A 109.5 . .
C47 C49 H49B 109.5 . .
H49A C49 H49B 109.5 . .
C47 C49 H49C 109.5 . .
H49A C49 H49C 109.5 . .
H49B C49 H49C 109.5 . .
C47 C50 H50A 109.5 . .
C47 C50 H50B 109.5 . .
H50A C50 H50B 109.5 . .
C47 C50 H50C 109.5 . .
H50A C50 H50C 109.5 . .
H50B C50 H50C 109.5 . .
O20 C51 C52 123.1(6) . .
O20 C51 C56 122.6(6) . .
C52 C51 C56 114.1(6) . .
C53 C52 C51 121.9(8) . .
C53 C52 S6 116.3(7) . .
C51 C52 S6 121.2(5) . .
C54 C53 C52 122.3(10) . .
C54 C53 H53 118.8 . .
C52 C53 H53 118.8 . .
C53 C54 C55 120.1(10) . .
C53 C54 C57 123.5(11) . .
C55 C54 C57 116.2(11) . .
C56 C55 C54 121.0(9) . .
C56 C55 H55 119.5 . .
C54 C55 H55 119.5 . .
C55 C56 C51 120.0(7) . .
C55 C56 S7 117.7(7) . .
C51 C56 S7 122.1(5) . .
C59 C57 C54 116.8(11) . .
C59 C57 C60 111.9(14) . .
C54 C57 C60 108.6(10) . .
C59 C57 C58 111.0(14) . .
C54 C57 C58 102.0(12) . .
C60 C57 C58 105.6(12) . .
C57 C58 H58A 109.5 . .
C57 C58 H58B 109.5 . .
H58A C58 H58B 109.5 . .
C57 C58 H58C 109.5 . .
H58A C58 H58C 109.5 . .
H58B C58 H58C 109.5 . .
C57 C59 H59A 109.5 . .
C57 C59 H59B 109.5 . .
H59A C59 H59B 109.5 . .
C57 C59 H59C 109.5 . .
H59A C59 H59C 109.5 . .
H59B C59 H59C 109.5 . .
C57 C60 H60A 109.5 . .
C57 C60 H60B 109.5 . .
H60A C60 H60B 109.5 . .
C57 C60 H60C 109.5 . .
H60A C60 H60C 109.5 . .
H60B C60 H60C 109.5 . .
O23 C61 C62 124.0(6) . .
O23 C61 C66 119.2(6) . .
C62 C61 C66 116.8(6) . .
C63 C62 C61 125.7(8) . .
C63 C62 S7 111.6(6) . .
C61 C62 S7 122.7(6) . .
C62 C63 C64 117.5(9) . .
C62 C63 H63 121.2 . .
C64 C63 H63 121.2 . .
C65 C64 C63 117.8(9) . .
C65 C64 C67 120.1(12) . .
C63 C64 C67 122.0(12) . .
C66 C65 C64 125.0(9) . .
C66 C65 H65 117.5 . .
C64 C65 H65 117.5 . .
C65 C66 C61 117.2(8) . .
C65 C66 S8 118.2(7) . .
C61 C66 S8 124.6(6) . .
C68 C67 C69 111.2(19) . .
C68 C67 C64 121.2(16) . .
C69 C67 C64 100.9(17) . .
C68 C67 C70 107.3(17) . .
C69 C67 C70 103.8(18) . .
C64 C67 C70 111.2(16) . .
C67 C68 H68A 109.5 . .
C67 C68 H68B 109.5 . .
H68A C68 H68B 109.5 . .
C67 C68 H68C 109.5 . .
H68A C68 H68C 109.5 . .
H68B C68 H68C 109.5 . .
C67 C69 H69A 109.5 . .
C67 C69 H69B 109.5 . .
H69A C69 H69B 109.5 . .
C67 C69 H69C 109.5 . .
H69A C69 H69C 109.5 . .
H69B C69 H69C 109.5 . .
C67 C70 H70A 109.5 . .
C67 C70 H70B 109.5 . .
H70A C70 H70B 109.5 . .
C67 C70 H70C 109.5 . .
H70A C70 H70C 109.5 . .
H70B C70 H70C 109.5 . .
O26 C71 C72 124.3(7) . .
O26 C71 C76 121.0(6) . .
C72 C71 C76 114.6(7) . .
C71 C72 C73 121.9(9) . .
C71 C72 S8 124.3(6) . .
C73 C72 S8 113.8(8) . .
C74 C73 C72 122.1(10) . .
C74 C73 H73 118.9 . .
C72 C73 H73 118.9 . .
C75 C74 C73 117.5(10) . .
C75 C74 C77 116.9(12) . .
C73 C74 C77 125.5(11) . .
C74 C75 C76 123.9(10) . .
C74 C75 H75 118.0 . .
C76 C75 H75 118.0 . .
C75 C76 C71 119.9(8) . .
C75 C76 S5 118.2(8) . .
C71 C76 S5 121.7(6) . .
C78 C77 C79 107.5(14) . .
C78 C77 C74 112.2(12) . .
C79 C77 C74 107.4(13) . .
C78 C77 C80 110.4(15) . .
C79 C77 C80 108.8(12) . .
C74 C77 C80 110.4(12) . .
C77 C78 H78A 109.5 . .
C77 C78 H78B 109.5 . .
H78A C78 H78B 109.5 . .
C77 C78 H78C 109.5 . .
H78A C78 H78C 109.5 . .
H78B C78 H78C 109.5 . .
C77 C79 H79A 109.5 . .
C77 C79 H79B 109.5 . .
H79A C79 H79B 109.5 . .
C77 C79 H79C 109.5 . .
H79A C79 H79C 109.5 . .
H79B C79 H79C 109.5 . .
C77 C80 H80A 109.5 . .
C77 C80 H80B 109.5 . .
H80A C80 H80B 109.5 . .
C77 C80 H80C 109.5 . .
H80A C80 H80C 109.5 . .
H80B C80 H80C 109.5 . .
O27 C81 O28 122.1(8) . .
O27 C81 C82 125.2(11) . .
O28 C81 C82 112.6(9) . .
C87 C82 C81 126.7(9) . .
C87 C82 C83 117.2(8) . .
C81 C82 C83 115.8(9) . .
C84 C83 C82 118.8(9) . .
C84 C83 H83 120.6 . .
C82 C83 H83 120.6 . .
C85 C84 C83 121.4(9) . .
C85 C84 H84 119.3 . .
C83 C84 H84 119.3 . .
C84 C85 C86 120.2(8) . .
C84 C85 C88 119.1(9) . .
C86 C85 C88 120.6(9) . .
C87 C86 C85 114.5(10) . .
C87 C86 H86 122.7 . .
C85 C86 H86 122.7 . .
C82 C87 C86 127.4(10) . .
C82 C87 H87 116.3 . .
C86 C87 H87 116.3 . .
O38 C88 O37 126.7(7) . .
O38 C88 C85 116.6(8) . .
O37 C88 C85 116.6(8) . .
O29 C89 O30 129.2(9) . .
O29 C89 C90 117.1(9) . .
O30 C89 C90 113.6(10) . .
C92 C90 C91 116.7(10) . .
C92 C90 C89 121.4(10) . .
C91 C90 C89 121.9(10) . .
C90 C91 C96 124.4(11) . 2_655
C90 C91 H91 117.8 . .
C96 C91 H91 117.8 2_655 .
C90 C92 C95 122.9(11) . 2_655
C90 C92 H92 118.5 . .
C95 C92 H92 118.5 2_655 .
O31 C93 O32 127.8(9) . .
O31 C93 C94 118.2(9) . .
O32 C93 C94 113.5(9) . .
C96 C94 C95 116.9(8) . .
C96 C94 C93 122.8(9) . .
C95 C94 C93 120.3(9) . .
C94 C95 C92 119.6(11) . 3_665
C94 C95 H95 120.2 . .
C92 C95 H95 120.2 3_665 .
C91 C96 C94 119.4(10) 3_665 .
C91 C96 H96 120.3 3_665 .
C94 C96 H96 120.3 . .
O34 C97 O33 124.7(8) . .
O34 C97 C98 120.0(10) . .
O33 C97 C98 115.3(9) . .
C99 C98 C100 117.7(9) . .
C99 C98 C97 123.4(10) . .
C100 C98 C97 118.7(9) . .
C98 C99 C112 121.4(10) . 3_665
C98 C99 H99 119.3 . .
C112 C99 H99 119.3 3_665 .
C98 C100 C111 117.7(11) . 3_665
C98 C100 H100 121.2 . .
C111 C100 H100 121.2 3_665 .
O39 C101 O40 122.9(8) . .
O39 C101 C102 122.5(9) . .
O40 C101 C102 114.6(9) . .
C103 C102 C104 115.4(9) . .
C103 C102 C101 119.1(9) . .
C104 C102 C101 125.5(9) . .
C102 C103 C108 123.4(9) . 3_665
C102 C103 H103 118.3 . .
C108 C103 H103 118.3 3_665 .
C102 C104 C107 123.5(10) . 3_665
C102 C104 H104 118.2 . .
C107 C104 H104 118.2 3_665 .
O42 C105 O41 122.2(8) . .
O42 C105 C106 119.4(10) . .
O41 C105 C106 118.4(10) . .
C108 C106 C107 119.7(9) . .
C108 C106 C105 122.7(10) . .
C107 C106 C105 117.6(10) . .
C104 C107 C106 118.1(9) 2_655 .
C104 C107 H107 121.0 2_655 .
C106 C107 H107 121.0 . .
C106 C108 C103 119.9(10) . 2_655
C106 C108 H108 120.0 . .
C103 C108 H108 120.0 2_655 .
O36 C109 O35 128.8(9) . .
O36 C109 C110 115.4(9) . .
O35 C109 C110 115.6(10) . .
C112 C110 C111 114.1(9) . .
C112 C110 C109 124.0(9) . .
C111 C110 C109 121.8(10) . .
C110 C111 C100 124.2(11) . 2_655
C110 C111 H111 117.9 . .
C100 C111 H111 117.9 2_655 .
C110 C112 C99 123.8(10) . 2_655
C110 C112 H112 118.1 . .
C99 C112 H112 118.1 2_655 .

loop_
_geom_bond_atom_site_label_1
_geom_bond_atom_site_label_2
_geom_bond_distance
_geom_bond_site_symmetry_2
Ni1 O27 1.982(6) .
Ni1 O34 1.990(6) .
Ni1 O4 2.055(5) .
Ni1 O2 2.066(6) .
Ni1 O13 2.078(5) .
Ni1 O1 2.151(5) .
Ni1 Ni4 2.9633(13) .
Ni1 Ni2 2.9822(13) .
Ni2 O29 1.978(6) .
Ni2 O28 1.989(6) .
Ni2 O4 2.032(5) .
Ni2 O7 2.054(5) .
Ni2 O5 2.134(6) .
Ni2 O1 2.187(5) .
Ni2 Ni3 2.9581(13) .
Ni3 O31 1.974(6) .
Ni3 O30 1.986(6) .
Ni3 O10 2.044(5) .
Ni3 O8 2.071(6) .
Ni3 O7 2.076(5) .
Ni3 O1 2.183(5) .
Ni3 Ni4 2.9597(13) .
Ni4 O33 1.974(6) .
Ni4 O32 1.977(6) .
Ni4 O10 2.054(5) .
Ni4 O13 2.059(5) .
Ni4 O11 2.089(5) .
Ni4 O1 2.184(5) .
Ni5 O35 1.981(5) .
Ni5 O42 1.983(5) .
Ni5 O17 2.040(5) .
Ni5 O26 2.057(5) .
Ni5 O15 2.081(5) .
Ni5 O14 2.148(5) .
Ni5 Ni8 2.9628(13) .
Ni5 Ni6 2.9740(12) .
Ni6 O37 1.977(5) .
Ni6 O36 1.989(5) .
Ni6 O20 2.064(5) .
Ni6 O17 2.066(5) .
Ni6 O18 2.095(5) .
Ni6 O14 2.143(5) .
Ni6 Ni7 2.9668(13) .
Ni7 O38 1.964(5) .
Ni7 O39 1.979(5) .
Ni7 O20 2.037(5) .
Ni7 O23 2.050(5) .
Ni7 O21 2.097(5) .
Ni7 O14 2.194(5) .
Ni7 Ni8 2.9434(13) .
Ni8 O41 1.981(5) .
Ni8 O40 1.989(6) .
Ni8 O23 2.042(5) .
Ni8 O26 2.045(5) .
Ni8 O24 2.105(6) .
Ni8 O14 2.177(5) .
S1 O3 1.421(6) .
S1 O2 1.421(6) .
S1 C36 1.770(9) .
S1 C2 1.778(8) .
S2 O5 1.376(6) .
S2 O6 1.414(6) .
S2 C6 1.768(9) .
S2 C12 1.780(9) .
S3 O9 1.440(6) .
S3 O8 1.445(7) .
S3 C16 1.697(12) .
S3 C22 1.783(8) .
S4 O11 1.408(5) .
S4 O12 1.431(6) .
S4 C32 1.744(8) .
S4 C26 1.744(9) .
S5 O15 1.413(5) .
S5 O16 1.431(6) .
S5 C76 1.741(9) .
S5 C42 1.770(9) .
S6 O18 1.393(5) .
S6 O19 1.443(6) .
S6 C52 1.748(8) .
S6 C46 1.748(9) .
S7 O21 1.413(5) .
S7 O22 1.445(6) .
S7 C56 1.712(9) .
S7 C62 1.770(9) .
S8 O24 1.406(7) .
S8 O25 1.428(6) .
S8 C66 1.702(10) .
S8 C72 1.737(11) .
O4 C1 1.301(8) .
O7 C11 1.328(8) .
O10 C21 1.321(7) .
O13 C31 1.288(7) .
O17 C41 1.314(7) .
O20 C51 1.299(7) .
O23 C61 1.341(7) .
O26 C71 1.294(7) .
O27 C81 1.247(11) .
O28 C81 1.343(12) .
O29 C89 1.246(12) .
O30 C89 1.252(11) .
O31 C93 1.217(11) .
O32 C93 1.269(11) .
O33 C97 1.280(12) .
O34 C97 1.248(11) .
O35 C109 1.281(11) .
O36 C109 1.225(12) .
O37 C88 1.289(10) .
O38 C88 1.245(10) .
O39 C101 1.243(11) .
O40 C101 1.289(10) .
O41 C105 1.283(12) .
O42 C105 1.262(12) .
C1 C6 1.403(11) .
C1 C2 1.422(11) .
C2 C3 1.394(11) .
C3 C4 1.436(12) .
C3 H3 0.9500 .
C4 C5 1.415(13) .
C4 C7 1.551(13) .
C5 C6 1.338(12) .
C5 H5 0.9500 .
C7 C9 1.471(15) .
C7 C8 1.530(16) .
C7 C10 1.535(18) .
C8 H8A 0.9800 .
C8 H8B 0.9800 .
C8 H8C 0.9800 .
C9 H9A 0.9800 .
C9 H9B 0.9800 .
C9 H9C 0.9800 .
C10 H10A 0.9800 .
C10 H10B 0.9800 .
C10 H10C 0.9800 .
C11 C12 1.386(11) .
C11 C16 1.423(12) .
C12 C13 1.378(12) .
C13 C14 1.393(15) .
C13 H13 0.9500 .
C14 C15 1.388(15) .
C14 C17 1.514(18) .
C15 C16 1.381(14) .
C15 H15 0.9500 .
C17 C20 1.522(16) .
C17 C18 1.575(16) .
C17 C19 1.616(17) .
C18 H18A 0.9800 .
C18 H18B 0.9800 .
C18 H18C 0.9800 .
C19 H19A 0.9800 .
C19 H19B 0.9800 .
C19 H19C 0.9800 .
C20 H20A 0.9800 .
C20 H20B 0.9800 .
C20 H20C 0.9800 .
C21 C22 1.390(10) .
C21 C26 1.428(10) .
C22 C23 1.366(12) .
C23 C24 1.357(13) .
C23 H23 0.9500 .
C24 C25 1.422(13) .
C24 C27 1.592(14) .
C25 C26 1.376(11) .
C25 H25 0.9500 .
C27 C30 1.47(2) .
C27 C29 1.516(17) .
C27 C28 1.607(18) .
C28 H28A 0.9800 .
C28 H28B 0.9800 .
C28 H28C 0.9800 .
C29 H29A 0.9800 .
C29 H29B 0.9800 .
C29 H29C 0.9800 .
C30 H30A 0.9800 .
C30 H30B 0.9800 .
C30 H30C 0.9800 .
C31 C36 1.415(11) .
C31 C32 1.447(10) .
C32 C33 1.373(11) .
C33 C34 1.408(14) .
C33 H33 0.9500 .
C34 C35 1.457(14) .
C34 C37 1.503(19) .
C35 C36 1.310(11) .
C35 H35 0.9500 .
C37 C39 1.493(15) .
C37 C38 1.580(16) .
C37 C40 1.621(17) .
C38 H38A 0.9800 .
C38 H38B 0.9800 .
C38 H38C 0.9800 .
C39 H39A 0.9800 .
C39 H39B 0.9800 .
C39 H39C 0.9800 .
C40 H40A 0.9800 .
C40 H40B 0.9800 .
C40 H40C 0.9800 .
C41 C46 1.407(10) .
C41 C42 1.415(10) .
C42 C43 1.360(11) .
C43 C44 1.375(12) .
C43 H43 0.9500 .
C44 C45 1.459(12) .
C44 C47 1.526(12) .
C45 C46 1.401(11) .
C45 H45 0.9500 .
C47 C49 1.456(15) .
C47 C50 1.572(14) .
C47 C48 1.582(17) .
C48 H48A 0.9800 .
C48 H48B 0.9800 .
C48 H48C 0.9800 .
C49 H49A 0.9800 .
C49 H49B 0.9800 .
C49 H49C 0.9800 .
C50 H50A 0.9800 .
C50 H50B 0.9800 .
C50 H50C 0.9800 .
C51 C52 1.447(9) .
C51 C56 1.480(10) .
C52 C53 1.368(13) .
C53 C54 1.337(15) .
C53 H53 0.9500 .
C54 C55 1.404(14) .
C54 C57 1.601(16) .
C55 C56 1.382(10) .
C55 H55 0.9500 .
C57 C59 1.447(19) .
C57 C60 1.598(18) .
C57 C58 1.61(2) .
C58 H58A 0.9800 .
C58 H58B 0.9800 .
C58 H58C 0.9800 .
C59 H59A 0.9800 .
C59 H59B 0.9800 .
C59 H59C 0.9800 .
C60 H60A 0.9800 .
C60 H60B 0.9800 .
C60 H60C 0.9800 .
C61 C62 1.385(9) .
C61 C66 1.458(11) .
C62 C63 1.375(12) .
C63 C64 1.411(14) .
C63 H63 0.9500 .
C64 C65 1.407(14) .
C64 C67 1.53(2) .
C65 C66 1.362(11) .
C65 H65 0.9500 .
C67 C68 1.42(2) .
C67 C69 1.53(3) .
C67 C70 1.56(2) .
C68 H68A 0.9800 .
C68 H68B 0.9800 .
C68 H68C 0.9800 .
C69 H69A 0.9800 .
C69 H69B 0.9800 .
C69 H69C 0.9800 .
C70 H70A 0.9800 .
C70 H70B 0.9800 .
C70 H70C 0.9800 .
C71 C72 1.402(11) .
C71 C76 1.465(10) .
C72 C73 1.411(12) .
C73 C74 1.398(16) .
C73 H73 0.9500 .
C74 C75 1.321(15) .
C74 C77 1.567(16) .
C75 C76 1.422(13) .
C75 H75 0.9500 .
C77 C78 1.421(18) .
C77 C79 1.55(2) .
C77 C80 1.58(2) .
C78 H78A 0.9800 .
C78 H78B 0.9800 .
C78 H78C 0.9800 .
C79 H79A 0.9800 .
C79 H79B 0.9800 .
C79 H79C 0.9800 .
C80 H80A 0.9800 .
C80 H80B 0.9800 .
C80 H80C 0.9800 .
C81 C82 1.419(13) .
C82 C87 1.338(13) .
C82 C83 1.441(13) .
C83 C84 1.415(11) .
C83 H83 0.9500 .
C84 C85 1.380(12) .
C84 H84 0.9500 .
C85 C86 1.459(14) .
C85 C88 1.517(11) .
C86 C87 1.395(13) .
C86 H86 0.9500 .
C87 H87 0.9500 .
C89 C90 1.523(13) .
C90 C92 1.316(15) .
C90 C91 1.336(14) .
C91 C96 1.370(13) 2_655
C91 H91 0.9500 .
C92 C95 1.402(14) 2_655
C92 H92 0.9500 .
C93 C94 1.526(12) .
C94 C96 1.381(14) .
C94 C95 1.386(14) .
C95 C92 1.402(14) 3_665
C95 H95 0.9500 .
C96 C91 1.370(13) 3_665
C96 H96 0.9500 .
C97 C98 1.474(12) .
C98 C99 1.325(14) .
C98 C100 1.375(14) .
C99 C112 1.400(13) 3_665
C99 H99 0.9500 .
C100 C111 1.413(15) 3_665
C100 H100 0.9500 .
C101 C102 1.456(12) .
C102 C103 1.352(14) .
C102 C104 1.370(13) .
C103 C108 1.383(12) 3_665
C103 H103 0.9500 .
C104 C107 1.382(12) 3_665
C104 H104 0.9500 .
C105 C106 1.486(12) .
C106 C108 1.335(13) .
C106 C107 1.387(14) .
C107 C104 1.382(12) 2_655
C107 H107 0.9500 .
C108 C103 1.383(12) 2_655
C108 H108 0.9500 .
C109 C110 1.524(13) .
C110 C112 1.325(13) .
C110 C111 1.352(15) .
C111 C100 1.413(15) 2_655
C111 H111 0.9500 .
C112 C99 1.400(13) 2_655
C112 H112 0.9500 .

loop_
_platon_squeeze_void_nr
_platon_squeeze_void_average_x
_platon_squeeze_void_average_y
_platon_squeeze_void_average_z
_platon_squeeze_void_volume
_platon_squeeze_void_count_electrons
1 -0.007 -0.014 0.000 73953.1 9345.2
